data_4515286
loop_
_publ_author_name
'Wang, Kuaibing'
'Cao, Xiaoran'
'Wang, Saier'
'Zhao, Wenjia'
'Xu, Jiangyan'
'Wang, Zikai'
'Wu, Hua'

_publ_section_title
;
 Interpenetrated and Polythreaded Co<sup>II</sup>-Organic Frameworks as a
 Supercapacitor Electrode Material with Ultrahigh Capacity and Excellent
 Energy Delivery Efficiency.
;
_journal_issue 10
_journal_name_full 'ACS applied materials &amp; interfaces'
_journal_page_first 9104
_journal_page_last 9115
_journal_paper_doi 10.1021/acsami.7b16141
_journal_volume 10
_journal_year 2018
_chemical_formula_sum 'C38 H30 Co N7 O8'
_chemical_formula_weight 771.62
_chemical_melting_point ?
_space_group_IT_number 2
_space_group_name_Hall '-P 1'
_space_group_name_H-M_alt 'P -1'
_symmetry_cell_setting triclinic
_symmetry_space_group_name_H-M 'P -1'
_atom_sites_solution_hydrogens geom
_atom_sites_solution_primary direct
_atom_sites_solution_secondary difmap
_audit_creation_method SHELXL-97
_cell_angle_alpha 70.984(2)
_cell_angle_beta 88.100(3)
_cell_angle_gamma 86.683(3)
_cell_formula_units_Z 2
_cell_length_a 9.1620(6)
_cell_length_b 11.9825(8)
_cell_length_c 16.9489(11)
_cell_measurement_reflns_used 7788
_cell_measurement_temperature 293(2)
_cell_measurement_theta_max 28.12
_cell_measurement_theta_min 1.80
_cell_volume 1756.0(2)
_computing_cell_refinement 'Bruker SMART'
_computing_data_collection 'Bruker SMART'
_computing_data_reduction 'Bruker SAINT software (Bruker, 1999)'
_computing_molecular_graphics 'SHELXTL-PLUS (Sheldrick, 1990)'
_computing_publication_material SHELXL-97
_computing_structure_refinement 'SHELXL-97 (Sheldrick, 1997)'
_computing_structure_solution 'SHELXS-97(Sheldrick, 1997)'
_diffrn_ambient_temperature 293(2)
_diffrn_measured_fraction_theta_full 0.954
_diffrn_measured_fraction_theta_max 0.907
_diffrn_measurement_device_type 'Bruker SMART APEX CCD'
_diffrn_measurement_method 'phi and omega scans'
_diffrn_radiation_monochromator graphite
_diffrn_radiation_source 'fine-focus sealed tube'
_diffrn_radiation_type MoK\a
_diffrn_radiation_wavelength 0.71073
_diffrn_reflns_av_R_equivalents 0.0297
_diffrn_reflns_av_sigmaI/netI 0.0280
_diffrn_reflns_limit_h_max 12
_diffrn_reflns_limit_h_min -11
_diffrn_reflns_limit_k_max 15
_diffrn_reflns_limit_k_min -15
_diffrn_reflns_limit_l_max 22
_diffrn_reflns_limit_l_min -21
_diffrn_reflns_number 23898
_diffrn_reflns_theta_full 25.00
_diffrn_reflns_theta_max 28.12
_diffrn_reflns_theta_min 1.80
_diffrn_standards_decay_% none
_diffrn_standards_interval_count none
_diffrn_standards_interval_time none
_diffrn_standards_number none
_exptl_absorpt_coefficient_mu 0.554
_exptl_absorpt_correction_T_max 0.921
_exptl_absorpt_correction_T_min 0.890
_exptl_absorpt_correction_type empirical
_exptl_absorpt_process_details SADABS
_exptl_crystal_colour purple
_exptl_crystal_density_diffrn 1.459
_exptl_crystal_density_meas ?
_exptl_crystal_density_method 'not measured'
_exptl_crystal_description block
_exptl_crystal_F_000 796
_exptl_crystal_size_max 0.21
_exptl_crystal_size_mid 0.18
_exptl_crystal_size_min 0.15
_refine_diff_density_max 0.786
_refine_diff_density_min -0.778
_refine_diff_density_rms 0.068
_refine_ls_extinction_method none
_refine_ls_goodness_of_fit_ref 1.067
_refine_ls_hydrogen_treatment mixed
_refine_ls_matrix_type full
_refine_ls_number_parameters 477
_refine_ls_number_reflns 7788
_refine_ls_number_restraints 0
_refine_ls_restrained_S_all 1.067
_refine_ls_R_factor_all 0.0491
_refine_ls_R_factor_gt 0.0439
_refine_ls_shift/su_max 0.002
_refine_ls_shift/su_mean 0.000
_refine_ls_structure_factor_coef Fsqd
_refine_ls_weighting_details 'calc w=1/[\s^2^(Fo^2^)+(0.0752P)^2^+1.1087P] where P=(Fo^2^+2Fc^2^)/3'
_refine_ls_weighting_scheme calc
_refine_ls_wR_factor_gt 0.1293
_refine_ls_wR_factor_ref 0.1339
_reflns_number_gt 6886
_reflns_number_total 7788
_reflns_threshold_expression >2sigma(I)
_cod_data_source_file am7b16141_si_002.cif
_cod_data_source_block CoSC2
_cod_depositor_comments
;
The following automatic conversions were performed:

data item '_chemical_melting_point' value 'not measured' was changed
to '?' -- the value is undefined or not given.

data item '_exptl_crystal_density_meas' value 'none' was changed to
'?' -- the value is perceived as not measured.

Automatic conversion script
Id: cif_fix_values 6909 2019-04-08 15:41:33Z antanas 
;
_cod_original_sg_symbol_H-M P-1
_cod_database_code 4515286

loop_
_symmetry_equiv_pos_as_xyz
'x, y, z'
'-x, -y, -z'

loop_
_atom_site_label
_atom_site_type_symbol
_atom_site_fract_x
_atom_site_fract_y
_atom_site_fract_z
_atom_site_U_iso_or_equiv
_atom_site_adp_type
_atom_site_occupancy
_atom_site_symmetry_multiplicity
_atom_site_calc_flag
_atom_site_refinement_flags
Co1 Co 0.02584(3) 0.39269(2) 0.922838(16) 0.02590(10) Uani 1 1 d .
C1 C 0.1731(2) -0.34275(17) 1.72213(12) 0.0257(4) Uani 1 1 d .
C2 C 0.1082(2) -0.29695(19) 1.64466(13) 0.0311(5) Uani 1 1 d .
H2 H 0.0357 -0.3376 1.6302 0.037 Uiso 1 1 calc R
C3 C 0.1511(2) -0.19095(19) 1.58892(13) 0.0326(5) Uani 1 1 d .
H3 H 0.1070 -0.1603 1.5371 0.039 Uiso 1 1 calc R
C4 C 0.2604(2) -0.12981(17) 1.61016(12) 0.0259(4) Uani 1 1 d .
C5 C 0.3296(2) -0.17842(19) 1.68657(13) 0.0319(5) Uani 1 1 d .
H5 H 0.4053 -0.1399 1.7002 0.038 Uiso 1 1 calc R
C6 C 0.2854(3) -0.28401(19) 1.74210(13) 0.0326(5) Uani 1 1 d .
H6 H 0.3313 -0.3161 1.7933 0.039 Uiso 1 1 calc R
C7 C 0.5372(2) 0.22223(18) 1.54405(13) 0.0293(4) Uani 1 1 d .
C8 C 0.5621(3) 0.3359(2) 1.49090(16) 0.0441(6) Uani 1 1 d .
H8 H 0.5123 0.3659 1.4409 0.053 Uiso 1 1 calc R
C9 C 0.6606(3) 0.4043(2) 1.51207(17) 0.0496(7) Uani 1 1 d .
H9 H 0.6769 0.4800 1.4762 0.060 Uiso 1 1 calc R
C10 C 0.7350(3) 0.3603(2) 1.58650(15) 0.0376(5) Uani 1 1 d .
C11 C 0.7117(3) 0.2464(2) 1.63929(16) 0.0421(6) Uani 1 1 d .
H11 H 0.7627 0.2160 1.6889 0.050 Uiso 1 1 calc R
C12 C 0.6127(3) 0.1780(2) 1.61809(14) 0.0369(5) Uani 1 1 d .
H12 H 0.5969 0.1021 1.6538 0.044 Uiso 1 1 calc R
C13 C 0.2307(2) 0.16116(17) 1.33719(12) 0.0267(4) Uani 1 1 d .
C14 C 0.1377(3) 0.08935(19) 1.31401(13) 0.0341(5) Uani 1 1 d .
H14 H 0.1142 0.0168 1.3520 0.041 Uiso 1 1 calc R
C15 C 0.0807(3) 0.12584(19) 1.23491(14) 0.0348(5) Uani 1 1 d .
H15 H 0.0189 0.0775 1.2199 0.042 Uiso 1 1 calc R
C16 C 0.1146(2) 0.23407(18) 1.17741(12) 0.0263(4) Uani 1 1 d .
C17 C 0.2087(2) 0.30500(18) 1.19999(13) 0.0288(4) Uani 1 1 d .
H17 H 0.2333 0.3769 1.1615 0.035 Uiso 1 1 calc R
C18 C 0.2660(2) 0.26934(18) 1.27949(13) 0.0299(5) Uani 1 1 d .
H18 H 0.3281 0.3176 1.2944 0.036 Uiso 1 1 calc R
C19 C 0.3033(2) -0.01455(17) 1.55112(12) 0.0259(4) Uani 1 1 d .
C20 C 0.2878(2) 0.12278(17) 1.42294(12) 0.0258(4) Uani 1 1 d .
C21 C 0.4319(2) 0.14968(17) 1.52006(12) 0.0260(4) Uani 1 1 d .
C22 C 0.1152(2) -0.45023(17) 1.78586(12) 0.0262(4) Uani 1 1 d .
C23 C 0.0486(2) 0.27142(18) 1.09194(13) 0.0285(4) Uani 1 1 d .
C24 C 0.8349(3) 0.4392(2) 1.60904(18) 0.0462(6) Uani 1 1 d .
C25 C -0.4236(3) -0.0046(2) 1.16081(16) 0.0413(6) Uani 1 1 d .
C26 C -0.5390(4) -0.0611(3) 1.1426(2) 0.0559(7) Uani 1 1 d .
H26 H -0.5437 -0.1426 1.1665 0.067 Uiso 1 1 calc R
C27 C -0.6474(3) 0.0026(3) 1.0892(3) 0.0646(9) Uani 1 1 d .
H27 H -0.7234 -0.0363 1.0762 0.077 Uiso 1 1 calc R
C28 C -0.6434(3) 0.1237(3) 1.05504(19) 0.0491(6) Uani 1 1 d .
H28 H -0.7163 0.1660 1.0189 0.059 Uiso 1 1 calc R
C29 C -0.5311(3) 0.1828(2) 1.07430(15) 0.0352(5) Uani 1 1 d .
C30 C -0.4203(3) 0.1172(2) 1.12611(16) 0.0372(5) Uani 1 1 d .
H30 H -0.3426 0.1558 1.1377 0.045 Uiso 1 1 calc R
C31 C -0.3025(4) -0.0751(2) 1.21674(17) 0.0506(7) Uani 1 1 d .
H31A H -0.2538 -0.0242 1.2408 0.061 Uiso 1 1 calc R
H31B H -0.3437 -0.1383 1.2621 0.061 Uiso 1 1 calc R
C32 C -0.5295(3) 0.3163(2) 1.04035(17) 0.0419(6) Uani 1 1 d .
H32A H -0.6241 0.3481 1.0170 0.050 Uiso 1 1 calc R
H32B H -0.5129 0.3465 1.0857 0.050 Uiso 1 1 calc R
C33 C -0.1892(3) -0.23575(19) 1.16510(15) 0.0367(5) Uani 1 1 d .
H33 H -0.2486 -0.2955 1.1960 0.044 Uiso 1 1 calc R
C34 C -0.0912(3) -0.0640(2) 1.11553(16) 0.0433(6) Uani 1 1 d .
H34 H -0.0697 0.0145 1.1053 0.052 Uiso 1 1 calc R
C35 C -0.0264(3) -0.1398(2) 1.08033(15) 0.0396(6) Uani 1 1 d .
H35 H 0.0492 -0.1219 1.0409 0.048 Uiso 1 1 calc R
C36 C -0.4199(3) 0.3583(3) 0.89454(17) 0.0525(7) Uani 1 1 d .
H36 H -0.5008 0.3460 0.8672 0.063 Uiso 1 1 calc R
C37 C -0.2786(2) 0.37936(19) 0.98892(14) 0.0310(5) Uani 1 1 d .
H37 H -0.2464 0.3838 1.0392 0.037 Uiso 1 1 calc R
C38 C -0.2842(3) 0.3812(3) 0.86190(16) 0.0474(7) Uani 1 1 d .
H38 H -0.2554 0.3870 0.8076 0.057 Uiso 1 1 calc R
N1 N 0.2443(2) 0.02001(15) 1.47558(10) 0.0283(4) Uani 1 1 d .
N2 N 0.3989(2) 0.04642(15) 1.57687(11) 0.0291(4) Uani 1 1 d .
N3 N 0.3805(2) 0.19166(15) 1.44279(11) 0.0290(4) Uani 1 1 d .
N4 N -0.1955(2) -0.12553(17) 1.16974(13) 0.0385(5) Uani 1 1 d .
N5 N -0.0881(2) -0.24810(15) 1.11111(11) 0.0318(4) Uani 1 1 d .
N6 N -0.4155(2) 0.35661(17) 0.97577(13) 0.0355(4) Uani 1 1 d .
N7 N -0.1953(2) 0.39467(15) 0.92170(11) 0.0293(4) Uani 1 1 d .
O1 O 0.15756(18) -0.47719(13) 1.86065(9) 0.0331(4) Uani 1 1 d .
O2 O 0.02320(19) -0.50881(14) 1.76704(10) 0.0385(4) Uani 1 1 d .
O1W O 0.8103(7) 0.6986(5) 1.3990(4) 0.182(2) Uiso 1 1 d .
O3 O 0.9090(3) 0.38399(19) 1.67782(13) 0.0610(6) Uani 1 1 d .
O2W O -0.4045(10) -0.3981(8) 1.3025(6) 0.270(4) Uiso 1 1 d .
O4 O 0.8479(3) 0.5411(2) 1.56962(17) 0.0824(9) Uani 1 1 d .
O5 O 0.09383(18) 0.36571(14) 1.03778(9) 0.0350(4) Uani 1 1 d .
O6 O -0.0431(2) 0.20988(14) 1.07740(10) 0.0401(4) Uani 1 1 d .

loop_
_atom_site_aniso_label
_atom_site_aniso_U_11
_atom_site_aniso_U_22
_atom_site_aniso_U_33
_atom_site_aniso_U_23
_atom_site_aniso_U_13
_atom_site_aniso_U_12
Co1 0.02885(17) 0.02466(15) 0.02103(15) -0.00140(11) -0.00366(10) -0.00952(11)
C1 0.0326(11) 0.0235(9) 0.0187(9) -0.0027(7) 0.0017(7) -0.0076(8)
C2 0.0362(11) 0.0314(10) 0.0244(10) -0.0049(8) -0.0039(8) -0.0132(9)
C3 0.0395(12) 0.0332(11) 0.0203(9) 0.0001(8) -0.0075(8) -0.0112(9)
C4 0.0302(10) 0.0257(9) 0.0185(9) -0.0016(7) 0.0002(7) -0.0076(8)
C5 0.0369(12) 0.0329(10) 0.0223(9) -0.0012(8) -0.0057(8) -0.0150(9)
C6 0.0401(12) 0.0332(11) 0.0195(9) 0.0005(8) -0.0065(8) -0.0121(9)
C7 0.0339(11) 0.0279(10) 0.0268(10) -0.0087(8) -0.0019(8) -0.0079(8)
C8 0.0596(16) 0.0329(11) 0.0358(12) -0.0018(10) -0.0164(11) -0.0154(11)
C9 0.0661(18) 0.0333(12) 0.0457(14) -0.0036(11) -0.0134(13) -0.0204(12)
C10 0.0409(13) 0.0387(12) 0.0384(12) -0.0176(10) -0.0034(10) -0.0116(10)
C11 0.0479(14) 0.0437(13) 0.0348(12) -0.0100(10) -0.0127(10) -0.0129(11)
C12 0.0467(14) 0.0329(11) 0.0300(11) -0.0065(9) -0.0067(10) -0.0117(10)
C13 0.0311(10) 0.0250(9) 0.0205(9) -0.0017(8) -0.0039(8) -0.0045(8)
C14 0.0474(13) 0.0266(10) 0.0228(10) 0.0019(8) -0.0090(9) -0.0120(9)
C15 0.0456(13) 0.0292(10) 0.0268(10) -0.0025(9) -0.0108(9) -0.0114(9)
C16 0.0304(10) 0.0268(9) 0.0184(9) -0.0028(8) -0.0033(7) -0.0002(8)
C17 0.0350(11) 0.0234(9) 0.0222(9) 0.0015(7) -0.0024(8) -0.0054(8)
C18 0.0350(11) 0.0269(10) 0.0243(10) -0.0020(8) -0.0050(8) -0.0087(8)
C19 0.0295(10) 0.0259(9) 0.0194(9) -0.0027(7) -0.0005(7) -0.0065(8)
C20 0.0299(10) 0.0244(9) 0.0204(9) -0.0028(7) -0.0012(7) -0.0046(8)
C21 0.0294(10) 0.0258(9) 0.0217(9) -0.0055(8) -0.0016(8) -0.0053(8)
C22 0.0313(10) 0.0212(9) 0.0230(9) -0.0026(7) 0.0020(8) -0.0052(8)
C23 0.0337(11) 0.0284(10) 0.0201(9) -0.0034(8) -0.0039(8) 0.0016(8)
C24 0.0512(15) 0.0463(14) 0.0475(15) -0.0208(12) -0.0045(12) -0.0185(12)
C25 0.0496(15) 0.0386(12) 0.0366(12) -0.0140(10) 0.0045(11) -0.0009(11)
C26 0.0603(18) 0.0374(13) 0.071(2) -0.0174(13) 0.0077(15) -0.0135(12)
C27 0.0458(16) 0.0573(18) 0.098(3) -0.0325(18) -0.0029(17) -0.0195(14)
C28 0.0321(13) 0.0565(16) 0.0599(17) -0.0200(14) -0.0032(12) -0.0042(11)
C29 0.0292(11) 0.0383(11) 0.0379(12) -0.0123(10) 0.0051(9) -0.0045(9)
C30 0.0376(12) 0.0376(12) 0.0396(12) -0.0161(10) -0.0014(10) -0.0054(10)
C31 0.0696(19) 0.0421(14) 0.0364(13) -0.0093(11) -0.0028(13) 0.0095(13)
C32 0.0302(12) 0.0391(12) 0.0511(15) -0.0082(11) 0.0042(10) 0.0005(10)
C33 0.0415(13) 0.0258(10) 0.0368(12) -0.0015(9) 0.0000(10) -0.0050(9)
C34 0.0657(17) 0.0291(11) 0.0354(12) -0.0089(10) -0.0011(11) -0.0133(11)
C35 0.0514(14) 0.0320(11) 0.0343(12) -0.0070(9) 0.0017(10) -0.0178(10)
C36 0.0418(14) 0.0758(19) 0.0417(14) -0.0176(14) -0.0102(11) -0.0214(13)
C37 0.0306(11) 0.0305(10) 0.0308(10) -0.0078(8) -0.0064(8) -0.0021(8)
C38 0.0474(15) 0.0655(17) 0.0307(12) -0.0140(12) -0.0070(10) -0.0198(13)
N1 0.0336(9) 0.0275(8) 0.0200(8) -0.0006(7) -0.0040(7) -0.0090(7)
N2 0.0349(10) 0.0272(8) 0.0217(8) -0.0018(7) -0.0038(7) -0.0092(7)
N3 0.0359(10) 0.0253(8) 0.0229(8) -0.0027(7) -0.0039(7) -0.0081(7)
N4 0.0518(13) 0.0290(9) 0.0322(10) -0.0070(8) -0.0016(9) 0.0016(8)
N5 0.0375(10) 0.0248(8) 0.0294(9) -0.0028(7) -0.0023(8) -0.0061(7)
N6 0.0293(10) 0.0362(10) 0.0378(10) -0.0068(8) -0.0044(8) -0.0047(8)
N7 0.0315(9) 0.0274(8) 0.0270(9) -0.0046(7) -0.0056(7) -0.0065(7)
O1 0.0453(9) 0.0307(7) 0.0197(7) -0.0009(6) -0.0007(6) -0.0152(7)
O2 0.0491(10) 0.0296(8) 0.0332(8) -0.0020(6) -0.0086(7) -0.0166(7)
O3 0.0762(15) 0.0567(12) 0.0545(12) -0.0183(10) -0.0223(11) -0.0251(10)
O4 0.110(2) 0.0515(13) 0.0833(17) -0.0101(12) -0.0398(15) -0.0367(13)
O5 0.0411(9) 0.0362(8) 0.0204(7) 0.0024(6) -0.0064(6) -0.0074(7)
O6 0.0518(10) 0.0334(8) 0.0327(8) -0.0054(7) -0.0165(7) -0.0064(7)

loop_
_atom_type_symbol
_atom_type_description
_atom_type_scat_dispersion_real
_atom_type_scat_dispersion_imag
_atom_type_scat_source
C C 0.0033 0.0016 'International Tables Vol C Tables 4.2.6.8 and 6.1.1.4'
H H 0.0000 0.0000 'International Tables Vol C Tables 4.2.6.8 and 6.1.1.4'
N N 0.0061 0.0033 'International Tables Vol C Tables 4.2.6.8 and 6.1.1.4'
O O 0.0106 0.0060 'International Tables Vol C Tables 4.2.6.8 and 6.1.1.4'
Co Co 0.3494 0.9721 'International Tables Vol C Tables 4.2.6.8 and 6.1.1.4'

loop_
_geom_angle_atom_site_label_1
_geom_angle_atom_site_label_2
_geom_angle_atom_site_label_3
_geom_angle
_geom_angle_site_symmetry_1
_geom_angle_site_symmetry_3
O5 Co1 O1 98.85(6) . 1_564
O5 Co1 N7 110.13(7) . .
O1 Co1 N7 128.07(7) 1_564 .
O5 Co1 N5 108.61(7) . 2_557
O1 Co1 N5 107.19(7) 1_564 2_557
N7 Co1 N5 103.09(8) . 2_557
C2 C1 C6 119.65(17) . .
C2 C1 C22 119.94(18) . .
C6 C1 C22 120.27(17) . .
C3 C2 C1 120.11(19) . .
C3 C2 H2 119.9 . .
C1 C2 H2 119.9 . .
C2 C3 C4 120.20(18) . .
C2 C3 H3 119.9 . .
C4 C3 H3 119.9 . .
C5 C4 C3 119.54(17) . .
C5 C4 C19 120.43(18) . .
C3 C4 C19 120.03(17) . .
C6 C5 C4 119.84(19) . .
C6 C5 H5 120.1 . .
C4 C5 H5 120.1 . .
C5 C6 C1 120.57(18) . .
C5 C6 H6 119.7 . .
C1 C6 H6 119.7 . .
C12 C7 C8 119.3(2) . .
C12 C7 C21 120.95(18) . .
C8 C7 C21 119.71(19) . .
C9 C8 C7 120.4(2) . .
C9 C8 H8 119.8 . .
C7 C8 H8 119.8 . .
C8 C9 C10 120.1(2) . .
C8 C9 H9 119.9 . .
C10 C9 H9 119.9 . .
C9 C10 C11 119.7(2) . .
C9 C10 C24 118.5(2) . .
C11 C10 C24 121.8(2) . .
C12 C11 C10 120.1(2) . .
C12 C11 H11 119.9 . .
C10 C11 H11 119.9 . .
C7 C12 C11 120.3(2) . .
C7 C12 H12 119.8 . .
C11 C12 H12 119.8 . .
C18 C13 C14 119.40(18) . .
C18 C13 C20 120.93(18) . .
C14 C13 C20 119.66(17) . .
C15 C14 C13 120.09(19) . .
C15 C14 H14 120.0 . .
C13 C14 H14 120.0 . .
C14 C15 C16 120.70(19) . .
C14 C15 H15 119.6 . .
C16 C15 H15 119.6 . .
C17 C16 C15 119.30(18) . .
C17 C16 C23 121.61(17) . .
C15 C16 C23 119.09(18) . .
C18 C17 C16 120.42(18) . .
C18 C17 H17 119.8 . .
C16 C17 H17 119.8 . .
C17 C18 C13 120.07(19) . .
C17 C18 H18 120.0 . .
C13 C18 H18 120.0 . .
N1 C19 N2 124.89(17) . .
N1 C19 C4 116.97(17) . .
N2 C19 C4 118.14(17) . .
N1 C20 N3 124.25(18) . .
N1 C20 C13 117.32(17) . .
N3 C20 C13 118.42(17) . .
N3 C21 N2 125.29(18) . .
N3 C21 C7 117.01(17) . .
N2 C21 C7 117.69(17) . .
O2 C22 O1 120.57(18) . .
O2 C22 C1 120.90(18) . .
O1 C22 C1 118.46(17) . .
O6 C23 O5 123.71(19) . .
O6 C23 C16 118.92(18) . .
O5 C23 C16 117.37(18) . .
O4 C24 O3 123.1(2) . .
O4 C24 C10 124.2(3) . .
O3 C24 C10 112.7(2) . .
C26 C25 C30 118.9(3) . .
C26 C25 C31 120.3(3) . .
C30 C25 C31 120.8(2) . .
C27 C26 C25 120.5(3) . .
C27 C26 H26 119.8 . .
C25 C26 H26 119.8 . .
C28 C27 C26 120.2(3) . .
C28 C27 H27 119.9 . .
C26 C27 H27 119.9 . .
C27 C28 C29 120.3(3) . .
C27 C28 H28 119.8 . .
C29 C28 H28 119.8 . .
C28 C29 C30 118.8(2) . .
C28 C29 C32 120.7(2) . .
C30 C29 C32 120.4(2) . .
C25 C30 C29 121.2(2) . .
C25 C30 H30 119.4 . .
C29 C30 H30 119.4 . .
N4 C31 C25 110.9(2) . .
N4 C31 H31A 109.5 . .
C25 C31 H31A 109.5 . .
N4 C31 H31B 109.5 . .
C25 C31 H31B 109.5 . .
H31A C31 H31B 108.1 . .
N6 C32 C29 112.0(2) . .
N6 C32 H32A 109.2 . .
C29 C32 H32A 109.2 . .
N6 C32 H32B 109.2 . .
C29 C32 H32B 109.2 . .
H32A C32 H32B 107.9 . .
N5 C33 N4 111.3(2) . .
N5 C33 H33 124.4 . .
N4 C33 H33 124.4 . .
C35 C34 N4 106.1(2) . .
C35 C34 H34 126.9 . .
N4 C34 H34 126.9 . .
C34 C35 N5 110.1(2) . .
C34 C35 H35 124.9 . .
N5 C35 H35 124.9 . .
C38 C36 N6 106.8(2) . .
C38 C36 H36 126.6 . .
N6 C36 H36 126.6 . .
N7 C37 N6 111.6(2) . .
N7 C37 H37 124.2 . .
N6 C37 H37 124.2 . .
C36 C38 N7 109.2(2) . .
C36 C38 H38 125.4 . .
N7 C38 H38 125.4 . .
C19 N1 C20 115.66(17) . .
C21 N2 C19 114.57(17) . .
C21 N3 C20 115.29(17) . .
C33 N4 C34 107.2(2) . .
C33 N4 C31 127.2(2) . .
C34 N4 C31 125.4(2) . .
C33 N5 C35 105.3(2) . .
C33 N5 Co1 129.84(15) . 2_557
C35 N5 Co1 124.84(17) . 2_557
C37 N6 C36 106.7(2) . .
C37 N6 C32 125.7(2) . .
C36 N6 C32 126.7(2) . .
C37 N7 C38 105.74(19) . .
C37 N7 Co1 123.54(14) . .
C38 N7 Co1 128.78(18) . .
C22 O1 Co1 102.79(12) . 1_546
C23 O5 Co1 114.16(14) . .

loop_
_geom_bond_atom_site_label_1
_geom_bond_atom_site_label_2
_geom_bond_distance
_geom_bond_site_symmetry_2
Co1 O5 1.9836(15) .
Co1 O1 2.0151(14) 1_564
Co1 N7 2.0255(18) .
Co1 N5 2.0426(19) 2_557
C1 C2 1.387(3) .
C1 C6 1.390(3) .
C1 C22 1.497(2) .
C2 C3 1.382(3) .
C2 H2 0.9300 .
C3 C4 1.397(3) .
C3 H3 0.9300 .
C4 C5 1.392(3) .
C4 C19 1.483(3) .
C5 C6 1.381(3) .
C5 H5 0.9300 .
C6 H6 0.9300 .
C7 C12 1.384(3) .
C7 C8 1.393(3) .
C7 C21 1.485(3) .
C8 C9 1.383(3) .
C8 H8 0.9300 .
C9 C10 1.384(4) .
C9 H9 0.9300 .
C10 C11 1.390(3) .
C10 C24 1.496(3) .
C11 C12 1.387(3) .
C11 H11 0.9300 .
C12 H12 0.9300 .
C13 C18 1.394(3) .
C13 C14 1.396(3) .
C13 C20 1.478(3) .
C14 C15 1.378(3) .
C14 H14 0.9300 .
C15 C16 1.390(3) .
C15 H15 0.9300 .
C16 C17 1.389(3) .
C16 C23 1.506(3) .
C17 C18 1.386(3) .
C17 H17 0.9300 .
C18 H18 0.9300 .
C19 N1 1.333(3) .
C19 N2 1.341(3) .
C20 N1 1.337(2) .
C20 N3 1.340(3) .
C21 N3 1.332(3) .
C21 N2 1.341(2) .
C22 O2 1.240(3) .
C22 O1 1.270(2) .
C23 O6 1.231(3) .
C23 O5 1.282(2) .
C24 O4 1.196(3) .
C24 O3 1.325(3) .
C25 C26 1.383(4) .
C25 C30 1.386(3) .
C25 C31 1.511(4) .
C26 C27 1.382(5) .
C26 H26 0.9300 .
C27 C28 1.378(4) .
C27 H27 0.9300 .
C28 C29 1.387(3) .
C28 H28 0.9300 .
C29 C30 1.391(3) .
C29 C32 1.515(3) .
C30 H30 0.9300 .
C31 N4 1.467(4) .
C31 H31A 0.9700 .
C31 H31B 0.9700 .
C32 N6 1.470(3) .
C32 H32A 0.9700 .
C32 H32B 0.9700 .
C33 N5 1.317(3) .
C33 N4 1.346(3) .
C33 H33 0.9300 .
C34 C35 1.343(4) .
C34 N4 1.372(3) .
C34 H34 0.9300 .
C35 N5 1.378(3) .
C35 H35 0.9300 .
C36 C38 1.350(4) .
C36 N6 1.372(3) .
C36 H36 0.9300 .
C37 N7 1.318(3) .
C37 N6 1.340(3) .
C37 H37 0.9300 .
C38 N7 1.376(3) .
C38 H38 0.9300 .
N5 Co1 2.0426(19) 2_557
O1 Co1 2.0151(14) 1_546

loop_
_geom_torsion_atom_site_label_1
_geom_torsion_atom_site_label_2
_geom_torsion_atom_site_label_3
_geom_torsion_atom_site_label_4
_geom_torsion
_geom_torsion_site_symmetry_1
_geom_torsion_site_symmetry_4
C6 C1 C2 C3 -2.6(4) . .
C22 C1 C2 C3 173.2(2) . .
C1 C2 C3 C4 0.3(4) . .
C2 C3 C4 C5 2.3(4) . .
C2 C3 C4 C19 -178.4(2) . .
C3 C4 C5 C6 -2.7(4) . .
C19 C4 C5 C6 178.0(2) . .
C4 C5 C6 C1 0.5(4) . .
C2 C1 C6 C5 2.2(4) . .
C22 C1 C6 C5 -173.6(2) . .
C12 C7 C8 C9 -0.4(4) . .
C21 C7 C8 C9 -179.5(3) . .
C7 C8 C9 C10 -0.2(5) . .
C8 C9 C10 C11 0.9(5) . .
C8 C9 C10 C24 -177.0(3) . .
C9 C10 C11 C12 -1.1(4) . .
C24 C10 C11 C12 176.8(3) . .
C8 C7 C12 C11 0.3(4) . .
C21 C7 C12 C11 179.4(2) . .
C10 C11 C12 C7 0.5(4) . .
C18 C13 C14 C15 -0.5(4) . .
C20 C13 C14 C15 178.2(2) . .
C13 C14 C15 C16 -0.1(4) . .
C14 C15 C16 C17 0.9(4) . .
C14 C15 C16 C23 -179.3(2) . .
C15 C16 C17 C18 -1.2(3) . .
C23 C16 C17 C18 179.0(2) . .
C16 C17 C18 C13 0.7(4) . .
C14 C13 C18 C17 0.2(4) . .
C20 C13 C18 C17 -178.5(2) . .
C5 C4 C19 N1 172.6(2) . .
C3 C4 C19 N1 -6.7(3) . .
C5 C4 C19 N2 -6.7(3) . .
C3 C4 C19 N2 173.9(2) . .
C18 C13 C20 N1 177.4(2) . .
C14 C13 C20 N1 -1.3(3) . .
C18 C13 C20 N3 -3.4(3) . .
C14 C13 C20 N3 177.9(2) . .
C12 C7 C21 N3 -170.3(2) . .
C8 C7 C21 N3 8.8(3) . .
C12 C7 C21 N2 8.2(3) . .
C8 C7 C21 N2 -172.7(2) . .
C2 C1 C22 O2 10.0(3) . .
C6 C1 C22 O2 -174.3(2) . .
C2 C1 C22 O1 -166.9(2) . .
C6 C1 C22 O1 8.8(3) . .
C17 C16 C23 O6 -174.2(2) . .
C15 C16 C23 O6 6.0(3) . .
C17 C16 C23 O5 6.9(3) . .
C15 C16 C23 O5 -172.9(2) . .
C9 C10 C24 O4 5.2(5) . .
C11 C10 C24 O4 -172.6(3) . .
C9 C10 C24 O3 -174.5(3) . .
C11 C10 C24 O3 7.6(4) . .
C30 C25 C26 C27 1.4(5) . .
C31 C25 C26 C27 -177.8(3) . .
C25 C26 C27 C28 -1.5(5) . .
C26 C27 C28 C29 -0.4(5) . .
C27 C28 C29 C30 2.3(4) . .
C27 C28 C29 C32 -177.1(3) . .
C26 C25 C30 C29 0.6(4) . .
C31 C25 C30 C29 179.7(2) . .
C28 C29 C30 C25 -2.4(4) . .
C32 C29 C30 C25 177.0(2) . .
C26 C25 C31 N4 81.7(3) . .
C30 C25 C31 N4 -97.5(3) . .
C28 C29 C32 N6 -108.4(3) . .
C30 C29 C32 N6 72.2(3) . .
N4 C34 C35 N5 0.2(3) . .
N6 C36 C38 N7 -0.4(4) . .
N2 C19 N1 C20 1.0(3) . .
C4 C19 N1 C20 -178.34(19) . .
N3 C20 N1 C19 -2.2(3) . .
C13 C20 N1 C19 176.91(19) . .
N3 C21 N2 C19 -1.6(3) . .
C7 C21 N2 C19 -180.0(2) . .
N1 C19 N2 C21 0.8(3) . .
C4 C19 N2 C21 -179.88(19) . .
N2 C21 N3 C20 0.5(3) . .
C7 C21 N3 C20 178.88(19) . .
N1 C20 N3 C21 1.6(3) . .
C13 C20 N3 C21 -177.58(19) . .
N5 C33 N4 C34 -0.3(3) . .
N5 C33 N4 C31 173.9(2) . .
C35 C34 N4 C33 0.1(3) . .
C35 C34 N4 C31 -174.3(2) . .
C25 C31 N4 C33 -97.3(3) . .
C25 C31 N4 C34 76.0(3) . .
N4 C33 N5 C35 0.4(3) . .
N4 C33 N5 Co1 179.62(15) . 2_557
C34 C35 N5 C33 -0.4(3) . .
C34 C35 N5 Co1 -179.62(17) . 2_557
N7 C37 N6 C36 -0.4(3) . .
N7 C37 N6 C32 169.4(2) . .
C38 C36 N6 C37 0.5(3) . .
C38 C36 N6 C32 -169.2(2) . .
C29 C32 N6 C37 -91.5(3) . .
C29 C32 N6 C36 76.3(3) . .
N6 C37 N7 C38 0.2(3) . .
N6 C37 N7 Co1 -165.21(15) . .
C36 C38 N7 C37 0.2(3) . .
C36 C38 N7 Co1 164.5(2) . .
O5 Co1 N7 C37 -0.29(19) . .
O1 Co1 N7 C37 -119.99(16) 1_564 .
N5 Co1 N7 C37 115.44(17) 2_557 .
O5 Co1 N7 C38 -162.1(2) . .
O1 Co1 N7 C38 78.2(2) 1_564 .
N5 Co1 N7 C38 -46.4(2) 2_557 .
O2 C22 O1 Co1 -6.1(3) . 1_546
C1 C22 O1 Co1 170.84(16) . 1_546
O6 C23 O5 Co1 -8.6(3) . .
C16 C23 O5 Co1 170.30(15) . .
O1 Co1 O5 C23 -167.84(16) 1_564 .
N7 Co1 O5 C23 55.96(17) . .
N5 Co1 O5 C23 -56.24(17) 2_557 .
